data_7239172
loop_
_publ_author_name
'Zhao-Karger, Zhirong'
'Zhao, Xiangyu'
'Fuhr, Olaf'
'Fichtner, Maximilian'

_publ_section_title
;
 Bisamide based non-nucleophilic electrolytes for rechargeable magnesium
 batteries
;
_journal_issue 37
_journal_name_full 'RSC Advances'
_journal_page_first 16330
_journal_paper_doi 10.1039/c3ra43206h
_journal_volume 3
_journal_year 2013
_chemical_formula_sum 'C34 H74 Al Cl6 Mg2 N O7 Si2'
_chemical_formula_weight 953.42
_space_group_IT_number 14
_space_group_name_Hall '-P 2ybc'
_space_group_name_H-M_alt 'P 1 21/c 1'
_symmetry_cell_setting monoclinic
_symmetry_space_group_name_H-M 'P 1 21/c 1'
_atom_sites_solution_hydrogens geom
_atom_sites_solution_primary direct
_atom_sites_solution_secondary difmap
_audit_creation_method SHELXL-97
_cell_angle_alpha 90.00
_cell_angle_beta 93.752(6)
_cell_angle_gamma 90.00
_cell_formula_units_Z 4
_cell_length_a 11.6331(8)
_cell_length_b 13.7394(8)
_cell_length_c 31.943(2)
_cell_measurement_reflns_used 14578
_cell_measurement_temperature 180(2)
_cell_measurement_theta_max 24.01
_cell_measurement_theta_min 1.28
_cell_volume 5094.6(6)
_computing_cell_refinement 'STOE X-AREA'
_computing_data_collection 'STOE X-AREA'
_computing_data_reduction 'STOE X-RED'
_computing_structure_refinement 'SHELXL-97 (Sheldrick, 1997)'
_computing_structure_solution 'SHELXS-97 (Sheldrick, 1990)'
_diffrn_ambient_temperature 180(2)
_diffrn_detector 'image plate ( 34 cm diameter )'
_diffrn_detector_area_resol_mean 6.67
_diffrn_detector_type STOE
_diffrn_measured_fraction_theta_full 0.988
_diffrn_measured_fraction_theta_max 0.988
_diffrn_measurement_details ' 298 frames, detector distance = 130 mm'
_diffrn_measurement_device '2-circle goniometer'
_diffrn_measurement_device_type 'STOE IPDS 2'
_diffrn_measurement_method 'rotation method'
_diffrn_radiation_collimation '0.5 mm, multiple pinhole'
_diffrn_radiation_monochromator graphite
_diffrn_radiation_polarisn_norm 0
_diffrn_radiation_source 'fine-focus sealed tube'
_diffrn_radiation_type MoK\a
_diffrn_radiation_wavelength 0.71073
_diffrn_reflns_av_R_equivalents 0.1109
_diffrn_reflns_av_sigmaI/netI 0.1228
_diffrn_reflns_limit_h_max 14
_diffrn_reflns_limit_h_min -14
_diffrn_reflns_limit_k_max 16
_diffrn_reflns_limit_k_min -16
_diffrn_reflns_limit_l_max 38
_diffrn_reflns_limit_l_min -38
_diffrn_reflns_number 34236
_diffrn_reflns_theta_full 25.74
_diffrn_reflns_theta_max 25.74
_diffrn_reflns_theta_min 1.28
_diffrn_source_current 40
_diffrn_source_power 2.00
_diffrn_source_voltage 50
_exptl_absorpt_coefficient_mu 0.466
_exptl_absorpt_correction_type none
_exptl_crystal_colour colourless
_exptl_crystal_density_diffrn 1.243
_exptl_crystal_density_method 'not measured'
_exptl_crystal_description rod
_exptl_crystal_F_000 2032
_exptl_crystal_size_max 0.38
_exptl_crystal_size_mid 0.31
_exptl_crystal_size_min 0.29
_refine_diff_density_max 0.323
_refine_diff_density_min -0.264
_refine_diff_density_rms 0.059
_refine_ls_extinction_method none
_refine_ls_goodness_of_fit_ref 0.859
_refine_ls_hydrogen_treatment constr
_refine_ls_matrix_type full
_refine_ls_number_parameters 484
_refine_ls_number_reflns 9596
_refine_ls_number_restraints 0
_refine_ls_restrained_S_all 0.859
_refine_ls_R_factor_all 0.1681
_refine_ls_R_factor_gt 0.0612
_refine_ls_shift/su_max 0.000
_refine_ls_shift/su_mean 0.000
_refine_ls_structure_factor_coef Fsqd
_refine_ls_weighting_details 'calc w=1/[\s^2^(Fo^2^)+(0.0665P)^2^+0.0000P] where P=(Fo^2^+2Fc^2^)/3'
_refine_ls_weighting_scheme calc
_refine_ls_wR_factor_gt 0.1317
_refine_ls_wR_factor_ref 0.1609
_reflns_number_gt 3813
_reflns_number_total 9596
_reflns_threshold_expression >2sigma(I)
_cod_data_source_file c3ra43206h.txt
_cod_data_source_block d:\1alle\zz3\zz-3
_cod_original_cell_volume 5094.5(6)
_cod_original_sg_symbol_H-M P2(1)/c
_cod_database_code 7239172

loop_
_symmetry_equiv_pos_as_xyz
'x, y, z'
'-x, y+1/2, -z+1/2'
'-x, -y, -z'
'x, -y-1/2, z-1/2'

loop_
_atom_site_label
_atom_site_type_symbol
_atom_site_fract_x
_atom_site_fract_y
_atom_site_fract_z
_atom_site_U_iso_or_equiv
_atom_site_adp_type
_atom_site_occupancy
_atom_site_symmetry_multiplicity
_atom_site_calc_flag
_atom_site_refinement_flags
Al1 Al -0.01388(13) 0.73513(12) 0.36670(6) 0.0759(5) Uani 1 1 d .
Cl1 Cl 0.04462(12) 0.78434(11) 0.30776(5) 0.0906(5) Uani 1 1 d .
Cl2 Cl -0.18034(12) 0.79692(14) 0.37638(6) 0.1108(6) Uani 1 1 d .
Cl3 Cl -0.05497(16) 0.58314(12) 0.35718(7) 0.1224(7) Uani 1 1 d .
N1 N 0.0939(3) 0.7569(3) 0.40953(15) 0.0786(13) Uani 1 1 d .
Si1 Si 0.12080(15) 0.87468(13) 0.42622(7) 0.1030(7) Uani 1 1 d .
Si2 Si 0.16280(16) 0.65929(15) 0.43427(6) 0.1030(6) Uani 1 1 d .
C1 C 0.0953(6) 0.8908(6) 0.4831(3) 0.150(3) Uani 1 1 d .
H1A H 0.1127 0.8299 0.4981 0.180 Uiso 1 1 calc R
H1B H 0.0145 0.9083 0.4859 0.180 Uiso 1 1 calc R
H1C H 0.1452 0.9427 0.4949 0.180 Uiso 1 1 calc R
C2 C 0.2688(6) 0.9161(5) 0.4171(3) 0.152(4) Uani 1 1 d .
H2A H 0.2829 0.9080 0.3874 0.182 Uiso 1 1 calc R
H2B H 0.3246 0.8773 0.4343 0.182 Uiso 1 1 calc R
H2C H 0.2770 0.9849 0.4248 0.182 Uiso 1 1 calc R
C3 C 0.0246(7) 0.9666(4) 0.3958(3) 0.177(4) Uani 1 1 d .
H3A H -0.0544 0.9610 0.4044 0.212 Uiso 1 1 calc R
H3B H 0.0255 0.9534 0.3657 0.212 Uiso 1 1 calc R
H3C H 0.0533 1.0326 0.4016 0.212 Uiso 1 1 calc R
C4 C 0.2949(8) 0.6968(8) 0.4687(3) 0.219(6) Uani 1 1 d .
H4A H 0.2705 0.7315 0.4935 0.262 Uiso 1 1 calc R
H4B H 0.3434 0.7396 0.4528 0.262 Uiso 1 1 calc R
H4C H 0.3388 0.6387 0.4777 0.262 Uiso 1 1 calc R
C5 C 0.0640(8) 0.5952(7) 0.4678(3) 0.192(5) Uani 1 1 d .
H5A H -0.0089 0.5819 0.4517 0.230 Uiso 1 1 calc R
H5B H 0.0493 0.6360 0.4921 0.230 Uiso 1 1 calc R
H5C H 0.0990 0.5337 0.4775 0.230 Uiso 1 1 calc R
C6 C 0.2241(5) 0.5732(4) 0.3977(2) 0.111(2) Uani 1 1 d .
H6A H 0.2769 0.6078 0.3802 0.133 Uiso 1 1 calc R
H6B H 0.1619 0.5438 0.3798 0.133 Uiso 1 1 calc R
H6C H 0.2663 0.5220 0.4136 0.133 Uiso 1 1 calc R
Mg1 Mg 0.57476(11) 0.76880(10) 0.21881(5) 0.0561(4) Uani 1 1 d .
Mg2 Mg 0.38577(12) 0.77019(11) 0.14365(5) 0.0598(4) Uani 1 1 d .
Cl4 Cl 0.42931(9) 0.89907(8) 0.19745(4) 0.0635(4) Uani 1 1 d .
Cl5 Cl 0.41081(10) 0.65427(8) 0.20379(4) 0.0683(4) Uani 1 1 d .
Cl6 Cl 0.60007(9) 0.75838(9) 0.14163(4) 0.0670(4) Uani 1 1 d .
O1 O 0.6965(2) 0.6607(2) 0.22905(11) 0.0650(9) Uani 1 1 d .
O2 O 0.5412(3) 0.7639(2) 0.28191(11) 0.0680(9) Uani 1 1 d .
O3 O 0.6974(2) 0.8756(2) 0.23142(12) 0.0625(9) Uani 1 1 d .
O4 O 0.3662(3) 0.8764(2) 0.09688(11) 0.0705(10) Uani 1 1 d .
O5 O 0.2081(3) 0.7712(2) 0.15081(12) 0.0723(10) Uani 1 1 d .
O6 O 0.3575(3) 0.6591(2) 0.09968(12) 0.0752(10) Uani 1 1 d .
C7 C 0.6838(5) 0.5631(4) 0.2129(2) 0.103(2) Uani 1 1 d .
H7A H 0.6674 0.5640 0.1821 0.123 Uiso 1 1 calc R
H7B H 0.6204 0.5288 0.2259 0.123 Uiso 1 1 calc R
C8 C 0.7940(6) 0.5158(5) 0.2239(4) 0.193(5) Uani 1 1 d .
H8A H 0.7866 0.4725 0.2483 0.232 Uiso 1 1 calc R
H8B H 0.8166 0.4755 0.2000 0.232 Uiso 1 1 calc R
C9 C 0.8740(6) 0.5829(5) 0.2330(4) 0.186(5) Uani 1 1 d .
H9A H 0.9210 0.5936 0.2087 0.223 Uiso 1 1 calc R
H9B H 0.9256 0.5616 0.2571 0.223 Uiso 1 1 calc R
C10 C 0.8126(4) 0.6753(4) 0.2436(3) 0.134(3) Uani 1 1 d .
H10A H 0.8187 0.6868 0.2743 0.161 Uiso 1 1 calc R
H10B H 0.8457 0.7318 0.2294 0.161 Uiso 1 1 calc R
C11 C 0.4494(7) 0.8186(5) 0.2997(2) 0.129(3) Uani 1 1 d .
H11A H 0.4803 0.8795 0.3127 0.155 Uiso 1 1 calc R
H11B H 0.3894 0.8358 0.2775 0.155 Uiso 1 1 calc R
C12 C 0.4021(8) 0.7595(7) 0.3303(3) 0.154(3) Uani 1 1 d .
H12A H 0.3324 0.7259 0.3181 0.184 Uiso 1 1 calc R
H12B H 0.3803 0.7997 0.3542 0.184 Uiso 1 1 calc R
C13 C 0.4891(7) 0.6887(6) 0.3442(3) 0.133(3) Uani 1 1 d .
H13A H 0.4533 0.6259 0.3512 0.159 Uiso 1 1 calc R
H13B H 0.5356 0.7127 0.3692 0.159 Uiso 1 1 calc R
C14 C 0.5611(5) 0.6780(4) 0.3078(2) 0.0874(18) Uani 1 1 d .
H14A H 0.6435 0.6731 0.3174 0.105 Uiso 1 1 calc R
H14B H 0.5390 0.6186 0.2917 0.105 Uiso 1 1 calc R
C15 C 0.7279(5) 0.9142(4) 0.2732(2) 0.0796(16) Uani 1 1 d .
H15A H 0.7517 0.8614 0.2930 0.095 Uiso 1 1 calc R
H15B H 0.6623 0.9498 0.2842 0.095 Uiso 1 1 calc R
C16 C 0.8276(4) 0.9824(4) 0.2664(2) 0.0808(17) Uani 1 1 d .
H16A H 0.8332 1.0343 0.2879 0.097 Uiso 1 1 calc R
H16B H 0.9015 0.9466 0.2670 0.097 Uiso 1 1 calc R
C17 C 0.7968(5) 1.0235(4) 0.2238(2) 0.0929(19) Uani 1 1 d .
H17A H 0.8670 1.0416 0.2097 0.112 Uiso 1 1 calc R
H17B H 0.7477 1.0819 0.2257 0.112 Uiso 1 1 calc R
C18 C 0.7323(4) 0.9432(4) 0.20013(19) 0.0793(17) Uani 1 1 d .
H18A H 0.6641 0.9697 0.1838 0.095 Uiso 1 1 calc R
H18B H 0.7826 0.9106 0.1806 0.095 Uiso 1 1 calc R
C19 C 0.4616(5) 0.9235(4) 0.0780(2) 0.105(2) Uani 1 1 d .
H19A H 0.4961 0.8788 0.0580 0.126 Uiso 1 1 calc R
H19B H 0.5218 0.9419 0.0999 0.126 Uiso 1 1 calc R
C20 C 0.4161(5) 1.0111(4) 0.0559(2) 0.102(2) Uani 1 1 d .
H20A H 0.4697 1.0666 0.0606 0.122 Uiso 1 1 calc R
H20B H 0.4050 0.9988 0.0254 0.122 Uiso 1 1 calc R
C21 C 0.3061(6) 1.0315(5) 0.0736(3) 0.118(3) Uani 1 1 d .
H21A H 0.3141 1.0874 0.0931 0.141 Uiso 1 1 calc R
H21B H 0.2471 1.0478 0.0509 0.141 Uiso 1 1 calc R
C22 C 0.2727(6) 0.9453(5) 0.0956(3) 0.136(3) Uani 1 1 d .
H22A H 0.2543 0.9625 0.1245 0.164 Uiso 1 1 calc R
H22B H 0.2032 0.9162 0.0810 0.164 Uiso 1 1 calc R
C23 C 0.1141(5) 0.7416(5) 0.1221(3) 0.127(3) Uani 1 1 d .
H23A H 0.1053 0.6699 0.1222 0.152 Uiso 1 1 calc R
H23B H 0.1271 0.7631 0.0932 0.152 Uiso 1 1 calc R
C24 C 0.0095(5) 0.7902(7) 0.1378(3) 0.142(3) Uani 1 1 d .
H24A H -0.0097 0.8500 0.1216 0.170 Uiso 1 1 calc R
H24B H -0.0577 0.7458 0.1354 0.170 Uiso 1 1 calc R
C25 C 0.0405(6) 0.8141(7) 0.1823(3) 0.144(3) Uani 1 1 d .
H25A H 0.0252 0.8837 0.1878 0.173 Uiso 1 1 calc R
H25B H -0.0051 0.7741 0.2010 0.173 Uiso 1 1 calc R
C26 C 0.1592(5) 0.7936(6) 0.1894(2) 0.113(2) Uani 1 1 d .
H26B H 0.1698 0.7378 0.2089 0.135 Uiso 1 1 calc R
H26A H 0.1990 0.8507 0.2025 0.135 Uiso 1 1 calc R
C27 C 0.3182(8) 0.5622(5) 0.1080(3) 0.137(3) Uani 1 1 d .
H27A H 0.3157 0.5514 0.1386 0.164 Uiso 1 1 calc R
H27B H 0.2401 0.5515 0.0945 0.164 Uiso 1 1 calc R
C28 C 0.3963(9) 0.5005(6) 0.0914(4) 0.181(5) Uani 1 1 d .
H28A H 0.3583 0.4391 0.0819 0.217 Uiso 1 1 calc R
H28B H 0.4595 0.4847 0.1126 0.217 Uiso 1 1 calc R
C29 C 0.4421(9) 0.5531(6) 0.0551(3) 0.174(4) Uani 1 1 d .
H29A H 0.5259 0.5418 0.0538 0.209 Uiso 1 1 calc R
H29B H 0.4023 0.5318 0.0283 0.209 Uiso 1 1 calc R
C30 C 0.4187(6) 0.6531(5) 0.0632(2) 0.104(2) Uani 1 1 d .
H30B H 0.4918 0.6898 0.0672 0.125 Uiso 1 1 calc R
H30A H 0.3725 0.6817 0.0392 0.125 Uiso 1 1 calc R
O7 O 0.3639(6) 1.2008(4) -0.0125(2) 0.148(2) Uani 1 1 d .
C31 C 0.3496(7) 1.2754(6) 0.0155(3) 0.130(3) Uani 1 1 d .
H31A H 0.4189 1.3174 0.0177 0.156 Uiso 1 1 calc R
H31B H 0.3371 1.2489 0.0437 0.156 Uiso 1 1 calc R
C32 C 0.2502(8) 1.3308(7) -0.0002(4) 0.171(4) Uani 1 1 d .
H32A H 0.2737 1.3975 -0.0077 0.205 Uiso 1 1 calc R
H32B H 0.1936 1.3354 0.0215 0.205 Uiso 1 1 calc R
C33 C 0.1978(9) 1.2807(8) -0.0378(4) 0.182(4) Uani 1 1 d .
H33A H 0.1136 1.2733 -0.0361 0.219 Uiso 1 1 calc R
H33B H 0.2131 1.3164 -0.0637 0.219 Uiso 1 1 calc R
C34 C 0.2559(8) 1.1857(6) -0.0362(3) 0.144(3) Uani 1 1 d .
H34A H 0.2088 1.1368 -0.0223 0.173 Uiso 1 1 calc R
H34B H 0.2689 1.1626 -0.0649 0.173 Uiso 1 1 calc R

loop_
_atom_site_aniso_label
_atom_site_aniso_U_11
_atom_site_aniso_U_22
_atom_site_aniso_U_33
_atom_site_aniso_U_23
_atom_site_aniso_U_13
_atom_site_aniso_U_12
Al1 0.0595(9) 0.0763(10) 0.0904(13) 0.0020(10) -0.0061(8) -0.0040(8)
Cl1 0.0702(8) 0.0953(10) 0.1059(13) 0.0182(9) 0.0027(8) -0.0100(7)
Cl2 0.0636(9) 0.1580(16) 0.1098(14) 0.0078(12) -0.0007(9) 0.0190(9)
Cl3 0.1226(14) 0.0928(11) 0.1533(19) -0.0128(12) 0.0201(13) -0.0450(10)
N1 0.064(2) 0.067(3) 0.101(4) -0.010(3) -0.022(2) 0.010(2)
Si1 0.0720(10) 0.0910(12) 0.1441(19) -0.0362(12) -0.0072(11) 0.0005(9)
Si2 0.1003(13) 0.1095(14) 0.0985(15) 0.0144(12) 0.0020(11) 0.0417(11)
C1 0.093(5) 0.161(7) 0.198(9) -0.080(7) 0.021(5) 0.010(5)
C2 0.103(5) 0.133(6) 0.222(10) -0.077(6) 0.034(6) -0.025(5)
C3 0.144(7) 0.055(4) 0.325(14) -0.006(6) -0.031(7) 0.022(4)
C4 0.185(9) 0.262(12) 0.192(10) -0.061(9) -0.119(8) 0.117(9)
C5 0.200(9) 0.221(10) 0.167(9) 0.112(8) 0.103(8) 0.105(8)
C6 0.095(4) 0.090(4) 0.152(7) 0.015(4) 0.031(4) 0.028(3)
Mg1 0.0461(8) 0.0440(8) 0.0777(12) 0.0036(8) 0.0001(8) 0.0007(6)
Mg2 0.0462(8) 0.0534(9) 0.0795(12) -0.0026(9) 0.0014(8) 0.0004(7)
Cl4 0.0546(7) 0.0505(7) 0.0849(10) -0.0044(7) -0.0007(6) 0.0059(5)
Cl5 0.0554(7) 0.0542(7) 0.0945(11) 0.0084(7) -0.0002(7) -0.0095(5)
Cl6 0.0506(6) 0.0711(8) 0.0799(9) -0.0006(7) 0.0078(6) 0.0049(6)
O1 0.0517(18) 0.0453(18) 0.097(3) -0.0032(18) 0.0004(17) 0.0051(14)
O2 0.071(2) 0.0499(18) 0.083(3) 0.0095(19) 0.0062(18) 0.0043(16)
O3 0.0545(18) 0.0491(18) 0.083(3) 0.0099(18) -0.0051(18) -0.0040(14)
O4 0.0548(19) 0.061(2) 0.095(3) 0.0047(19) 0.0008(19) 0.0033(16)
O5 0.0466(18) 0.085(2) 0.085(3) -0.005(2) -0.0015(18) -0.0010(17)
O6 0.078(2) 0.060(2) 0.089(3) -0.009(2) 0.018(2) -0.0094(17)
C7 0.082(4) 0.048(3) 0.173(7) -0.009(4) -0.021(4) 0.011(3)
C8 0.078(5) 0.082(5) 0.416(17) -0.045(7) -0.012(7) 0.029(4)
C9 0.072(5) 0.083(5) 0.399(16) -0.048(7) -0.009(7) 0.031(4)
C10 0.044(3) 0.088(4) 0.266(10) -0.038(5) -0.023(4) 0.011(3)
C11 0.194(8) 0.100(5) 0.099(6) 0.016(4) 0.056(6) 0.067(5)
C12 0.156(8) 0.167(8) 0.145(8) 0.035(7) 0.060(6) 0.064(6)
C13 0.118(6) 0.157(7) 0.128(7) 0.057(6) 0.041(5) 0.022(5)
C14 0.074(4) 0.092(4) 0.096(5) 0.031(4) 0.003(3) 0.007(3)
C15 0.077(4) 0.064(3) 0.096(5) -0.001(3) -0.011(3) -0.010(3)
C16 0.061(3) 0.062(3) 0.117(6) 0.000(4) -0.012(3) -0.014(3)
C17 0.089(4) 0.070(4) 0.120(6) 0.003(4) 0.010(4) -0.024(3)
C18 0.068(3) 0.076(4) 0.092(5) 0.018(3) -0.007(3) -0.020(3)
C19 0.073(4) 0.099(5) 0.145(7) 0.038(4) 0.027(4) 0.002(3)
C20 0.095(5) 0.087(4) 0.123(6) 0.028(4) 0.006(4) -0.001(4)
C21 0.112(5) 0.080(4) 0.164(8) 0.033(5) 0.032(5) 0.016(4)
C22 0.093(5) 0.122(6) 0.197(9) 0.072(6) 0.038(5) 0.051(4)
C23 0.060(4) 0.151(6) 0.168(8) -0.049(6) -0.012(4) -0.014(4)
C24 0.055(4) 0.189(8) 0.180(9) -0.043(7) -0.007(5) -0.010(4)
C25 0.065(4) 0.188(8) 0.180(10) 0.004(7) 0.019(5) 0.010(5)
C26 0.052(3) 0.185(7) 0.103(6) -0.006(5) 0.013(3) 0.011(4)
C27 0.191(8) 0.093(5) 0.133(7) -0.025(5) 0.060(6) -0.072(5)
C28 0.229(11) 0.082(5) 0.244(12) 0.027(7) 0.113(10) 0.031(6)
C29 0.223(10) 0.093(6) 0.222(11) -0.009(6) 0.134(9) 0.000(6)
C30 0.140(6) 0.084(5) 0.088(5) -0.010(4) 0.001(5) -0.017(4)
O7 0.156(5) 0.139(5) 0.152(6) 0.007(4) 0.034(4) 0.040(4)
C31 0.141(7) 0.122(6) 0.130(7) -0.018(6) 0.036(6) 0.031(5)
C32 0.180(9) 0.127(7) 0.199(11) -0.019(7) -0.032(8) 0.070(7)
C33 0.171(9) 0.190(10) 0.180(11) -0.068(9) -0.035(8) 0.073(8)
C34 0.134(7) 0.118(7) 0.185(10) -0.030(6) 0.045(7) -0.024(6)

loop_
_atom_type_symbol
_atom_type_description
_atom_type_scat_dispersion_real
_atom_type_scat_dispersion_imag
_atom_type_scat_source
C C 0.0033 0.0016 'International Tables Vol C Tables 4.2.6.8 and 6.1.1.4'
H H 0.0000 0.0000 'International Tables Vol C Tables 4.2.6.8 and 6.1.1.4'
N N 0.0061 0.0033 'International Tables Vol C Tables 4.2.6.8 and 6.1.1.4'
O O 0.0106 0.0060 'International Tables Vol C Tables 4.2.6.8 and 6.1.1.4'
Mg Mg 0.0486 0.0363 'International Tables Vol C Tables 4.2.6.8 and 6.1.1.4'
Al Al 0.0645 0.0514 'International Tables Vol C Tables 4.2.6.8 and 6.1.1.4'
Si Si 0.0817 0.0704 'International Tables Vol C Tables 4.2.6.8 and 6.1.1.4'
Cl Cl 0.1484 0.1585 'International Tables Vol C Tables 4.2.6.8 and 6.1.1.4'

loop_
_geom_angle_atom_site_label_1
_geom_angle_atom_site_label_2
_geom_angle_atom_site_label_3
_geom_angle
N1 Al1 Cl1 111.36(17)
N1 Al1 Cl2 114.15(17)
Cl1 Al1 Cl2 109.89(10)
N1 Al1 Cl3 113.59(16)
Cl1 Al1 Cl3 105.09(10)
Cl2 Al1 Cl3 102.03(10)
Si1 N1 Si2 121.2(3)
Si1 N1 Al1 119.2(2)
Si2 N1 Al1 119.5(2)
N1 Si1 C2 113.0(3)
N1 Si1 C1 111.9(3)
C2 Si1 C1 108.9(4)
N1 Si1 C3 112.0(3)
C2 Si1 C3 103.6(4)
C1 Si1 C3 106.9(4)
N1 Si2 C6 113.3(3)
N1 Si2 C5 110.4(3)
C6 Si2 C5 110.1(4)
N1 Si2 C4 112.8(4)
C6 Si2 C4 102.1(4)
C5 Si2 C4 107.7(5)
O1 Mg1 O3 91.27(12)
O1 Mg1 O2 89.62(14)
O3 Mg1 O2 90.29(15)
O1 Mg1 Cl5 94.86(10)
O3 Mg1 Cl5 173.77(11)
O2 Mg1 Cl5 88.64(11)
O1 Mg1 Cl6 89.49(11)
O3 Mg1 Cl6 96.21(12)
O2 Mg1 Cl6 173.45(11)
Cl5 Mg1 Cl6 84.97(7)
O1 Mg1 Cl4 173.43(13)
O3 Mg1 Cl4 89.50(10)
O2 Mg1 Cl4 96.90(11)
Cl5 Mg1 Cl4 84.54(6)
Cl6 Mg1 Cl4 83.94(6)
O1 Mg1 Mg2 124.27(12)
O3 Mg1 Mg2 125.65(11)
O2 Mg1 Mg2 125.01(11)
Cl5 Mg1 Mg2 50.96(5)
Cl6 Mg1 Mg2 51.03(5)
Cl4 Mg1 Mg2 50.77(5)
O6 Mg2 O4 91.40(15)
O6 Mg2 O5 88.00(14)
O4 Mg2 O5 90.63(14)
O6 Mg2 Cl4 177.02(13)
O4 Mg2 Cl4 90.27(11)
O5 Mg2 Cl4 94.45(12)
O6 Mg2 Cl5 93.24(12)
O4 Mg2 Cl5 175.35(13)
O5 Mg2 Cl5 89.23(11)
Cl4 Mg2 Cl5 85.10(7)
O6 Mg2 Cl6 92.77(11)
O4 Mg2 Cl6 95.12(10)
O5 Mg2 Cl6 174.18(13)
Cl4 Mg2 Cl6 84.62(6)
Cl5 Mg2 Cl6 84.97(6)
O6 Mg2 Mg1 125.49(12)
O4 Mg2 Mg1 125.99(11)
O5 Mg2 Mg1 124.19(13)
Cl4 Mg2 Mg1 51.61(5)
Cl5 Mg2 Mg1 50.88(5)
Cl6 Mg2 Mg1 51.11(5)
Mg2 Cl4 Mg1 77.61(6)
Mg1 Cl5 Mg2 78.17(6)
Mg2 Cl6 Mg1 77.85(6)
C10 O1 C7 108.9(4)
C10 O1 Mg1 125.5(3)
C7 O1 Mg1 124.0(3)
C14 O2 C11 106.9(4)
C14 O2 Mg1 123.1(3)
C11 O2 Mg1 123.5(4)
C18 O3 C15 109.7(4)
C18 O3 Mg1 123.0(3)
C15 O3 Mg1 124.0(3)
C22 O4 C19 106.9(4)
C22 O4 Mg2 121.8(4)
C19 O4 Mg2 123.9(3)
C26 O5 C23 106.4(4)
C26 O5 Mg2 123.3(3)
C23 O5 Mg2 130.0(4)
C30 O6 C27 106.5(5)
C30 O6 Mg2 122.3(3)
C27 O6 Mg2 126.2(4)
O1 C7 C8 105.1(5)
C9 C8 C7 109.5(6)
C8 C9 C10 107.4(6)
O1 C10 C9 105.3(5)
C12 C11 O2 107.7(5)
C11 C12 C13 107.6(7)
C12 C13 C14 104.1(6)
O2 C14 C13 106.8(5)
O3 C15 C16 103.6(5)
C17 C16 C15 103.0(4)
C16 C17 C18 105.2(4)
O3 C18 C17 106.1(5)
O4 C19 C20 107.6(4)
C21 C20 C19 105.6(5)
C22 C21 C20 107.5(5)
O4 C22 C21 109.1(5)
O5 C23 C24 105.1(6)
C25 C24 C23 105.5(6)
C26 C25 C24 106.4(6)
C25 C26 O5 110.3(6)
C28 C27 O6 105.8(6)
C27 C28 C29 106.3(7)
C30 C29 C28 104.0(6)
O6 C30 C29 108.6(6)
C31 O7 C34 108.1(6)
O7 C31 C32 107.0(8)
C31 C32 C33 108.4(7)
C34 C33 C32 102.8(8)
O7 C34 C33 105.9(7)

loop_
_geom_bond_atom_site_label_1
_geom_bond_atom_site_label_2
_geom_bond_distance
Al1 N1 1.819(5)
Al1 Cl1 2.152(2)
Al1 Cl2 2.155(2)
Al1 Cl3 2.159(2)
N1 Si1 1.726(4)
N1 Si2 1.727(4)
Si1 C2 1.854(7)
Si1 C1 1.873(8)
Si1 C3 1.911(8)
Si2 C6 1.840(6)
Si2 C5 1.845(7)
Si2 C4 1.902(9)
Mg1 O1 2.063(3)
Mg1 O3 2.067(3)
Mg1 O2 2.079(4)
Mg1 Cl5 2.4949(18)
Mg1 Cl6 2.506(2)
Mg1 Cl4 2.5260(18)
Mg1 Mg2 3.148(2)
Mg2 O6 2.086(4)
Mg2 O4 2.090(4)
Mg2 O5 2.095(3)
Mg2 Cl4 2.496(2)
Mg2 Cl5 2.498(2)
Mg2 Cl6 2.5032(18)
O1 C10 1.413(6)
O1 C7 1.441(6)
O2 C14 1.451(6)
O2 C11 1.452(6)
O3 C18 1.442(6)
O3 C15 1.459(6)
O4 C22 1.440(6)
O4 C19 1.451(6)
O5 C26 1.424(7)
O5 C23 1.438(7)
O6 C30 1.406(7)
O6 C27 1.438(7)
C7 C8 1.459(8)
C8 C9 1.329(9)
C9 C10 1.506(8)
C11 C12 1.409(9)
C12 C13 1.452(9)
C13 C14 1.484(8)
C15 C16 1.519(7)
C16 C17 1.495(8)
C17 C18 1.509(7)
C19 C20 1.476(8)
C20 C21 1.459(8)
C21 C22 1.444(8)
C23 C24 1.504(9)
C24 C25 1.480(11)
C25 C26 1.413(8)
C27 C28 1.375(9)
C28 C29 1.493(10)
C29 C30 1.428(8)
O7 C31 1.379(8)
O7 C34 1.439(9)
C31 C32 1.447(10)
C32 C33 1.479(11)
C33 C34 1.469(11)
